data_7230270
loop_
_publ_author_name
'Hu, Bo-Wen'
'Ferlay, Sylvie'
'Gruber-Kyritsakas, Nathalie'
'Hosseini, Mir Wais'

_publ_section_title
;
 Structural phase diagrams and isomerism inflexible honeycomb-like 2D
 hydrogen bonded solid solutions
;
_journal_issue 13
_journal_name_full CrystEngComm
_journal_page_first 1853
_journal_paper_doi 10.1039/C8CE00023A
_journal_volume 20
_journal_year 2018
_chemical_formula_moiety 'C14 H20 N4 O1.40, 0.5(C14 H20 N4)., C6 Fe N6, 4(H2 O)'
_chemical_formula_sum 'C27 H38 Fe N12 O5.4'
_chemical_formula_weight 668.91
_space_group_crystal_system monoclinic
_space_group_IT_number 14
_space_group_name_Hall '-P 2yn'
_space_group_name_H-M_alt 'P 1 21/n 1'
_symmetry_space_group_name_Hall '-P 2yn'
_symmetry_space_group_name_H-M 'P 1 21/n 1'
_atom_sites_solution_hydrogens mixed
_audit_creation_method SHELXL-2014
_audit_update_record
;
2017-05-15 deposited with the CCDC.
2018-02-22 downloaded from the CCDC.
;
_cell_angle_alpha 90
_cell_angle_beta 94.7890(10)
_cell_angle_gamma 90
_cell_formula_units_Z 4
_cell_length_a 7.06960(10)
_cell_length_b 35.4378(7)
_cell_length_c 12.7602(3)
_cell_measurement_reflns_used 35000
_cell_measurement_temperature 173(2)
_cell_measurement_theta_max 25.54
_cell_measurement_theta_min 2.54
_cell_volume 3185.67(11)
_computing_cell_refinement 'Bruker SAINT'
_computing_data_collection 'Bruker APEX2'
_computing_data_reduction 'Bruker SAINT'
_computing_molecular_graphics 'Bruker SHELXTL'
_computing_publication_material 'Bruker SHELXTL'
_computing_structure_refinement 'SHELXL-97 (Sheldrick, 2014)'
_computing_structure_solution 'SHELXS-97 (Sheldrick, 2014)'
_diffrn_ambient_temperature 173(2)
_diffrn_measured_fraction_theta_full 0.987
_diffrn_measured_fraction_theta_max 0.964
_diffrn_measurement_device_type 'Bruker APEX-II CCD'
_diffrn_measurement_method '\f and \w scans'
_diffrn_radiation_monochromator graphite
_diffrn_radiation_source 'fine-focus sealed tube'
_diffrn_radiation_type MoK\a
_diffrn_radiation_wavelength 0.71073
_diffrn_reflns_av_R_equivalents 0.0297
_diffrn_reflns_av_unetI/netI 0.0295
_diffrn_reflns_Laue_measured_fraction_full 0.987
_diffrn_reflns_Laue_measured_fraction_max 0.964
_diffrn_reflns_limit_h_max 9
_diffrn_reflns_limit_h_min -6
_diffrn_reflns_limit_k_max 48
_diffrn_reflns_limit_k_min -49
_diffrn_reflns_limit_l_max 17
_diffrn_reflns_limit_l_min -17
_diffrn_reflns_number 35778
_diffrn_reflns_point_group_measured_fraction_full 0.987
_diffrn_reflns_point_group_measured_fraction_max 0.964
_diffrn_reflns_theta_full 25.242
_diffrn_reflns_theta_max 30.078
_diffrn_reflns_theta_min 2.802
_exptl_absorpt_coefficient_mu 0.531
_exptl_absorpt_correction_T_max 0.997
_exptl_absorpt_correction_T_min 0.974
_exptl_absorpt_correction_type multi-scan
_exptl_absorpt_process_details sadabs
_exptl_crystal_colour colorless
_exptl_crystal_density_diffrn 1.395
_exptl_crystal_density_meas ?
_exptl_crystal_description prism
_exptl_crystal_F_000 1396
_exptl_crystal_size_max 0.050
_exptl_crystal_size_mid 0.040
_exptl_crystal_size_min 0.004
_refine_diff_density_max 0.883
_refine_diff_density_min -0.468
_refine_diff_density_rms 0.078
_refine_ls_extinction_method none
_refine_ls_goodness_of_fit_ref 1.022
_refine_ls_hydrogen_treatment mixed
_refine_ls_matrix_type full
_refine_ls_number_parameters 450
_refine_ls_number_reflns 8993
_refine_ls_number_restraints 19
_refine_ls_restrained_S_all 1.034
_refine_ls_R_factor_all 0.0625
_refine_ls_R_factor_gt 0.0530
_refine_ls_shift/su_max 0.002
_refine_ls_shift/su_mean 0.000
_refine_ls_structure_factor_coef Fsqd
_refine_ls_weighting_details 'w=1/[\s^2^(Fo^2^)+(0.0668P)^2^+4.7266P] where P=(Fo^2^+2Fc^2^)/3'
_refine_ls_weighting_scheme calc
_refine_ls_wR_factor_gt 0.1381
_refine_ls_wR_factor_ref 0.1443
_reflns_Friedel_coverage 0.000
_reflns_number_gt 7691
_reflns_number_total 8993
_reflns_threshold_expression 'I > 2\s(I)'
_cod_data_source_file c8ce00023a1.cif
_cod_data_source_block e3312
_cod_depositor_comments
;
The following automatic conversions were performed:

'_exptl_crystal_density_meas' value 'none' was changed to '?' - the
value is perceived as not measured.

Automatic conversion script
Id: cif_fix_values 4973 2017-02-22 13:04:09Z antanas 

 Adding full bibliography for 7230268--7230272.cif.
;
_cod_original_formula_sum 'C27 H38 Fe N12 O5.40'
_cod_database_code 7230270
_shelx_space_group_comment
;
The symmetry employed for this shelxl refinement is uniquely defined
by the following loop, which should always be used as a source of
symmetry information in preference to the above space-group names.
They are only intended as comments.
;
_shelx_estimated_absorpt_t_min 0.975
_shelx_estimated_absorpt_t_max 0.998
_shelxl_version_number 2014-3

loop_
_space_group_symop_operation_xyz
'x, y, z'
'-x+1/2, y+1/2, -z+1/2'
'-x, -y, -z'
'x-1/2, -y-1/2, z-1/2'

loop_
_atom_site_label
_atom_site_type_symbol
_atom_site_fract_x
_atom_site_fract_y
_atom_site_fract_z
_atom_site_U_iso_or_equiv
_atom_site_adp_type
_atom_site_occupancy
_atom_site_site_symmetry_order
_atom_site_calc_flag
_atom_site_refinement_flags_posn
_atom_site_refinement_flags_adp
_atom_site_refinement_flags_occupancy
_atom_site_disorder_assembly
_atom_site_disorder_group
H2D H 0.991(6) 0.4218(10) 0.206(3) 0.085 Uiso 1 1 d D U . A 2
H2C H 1.002(7) 0.4008(12) 0.3135(18) 0.085 Uiso 1 1 d D U . B 2
O1W O 0.5031(4) 0.41532(8) 0.03527(18) 0.0606(7) Uani 1 1 d D . . C 2
Fe1 Fe 0.23134(4) 0.63526(2) 0.34307(2) 0.01247(8) Uani 1 1 d . . . D 2
C1 C 0.3918(3) 0.59611(6) 0.40854(15) 0.0173(4) Uani 1 1 d . . . D 2
N1 N 0.4808(3) 0.57297(5) 0.45317(15) 0.0245(4) Uani 1 1 d . . . D 2
C2 C 0.0638(3) 0.59757(6) 0.27446(16) 0.0199(4) Uani 1 1 d . . . D 2
N2 N -0.0327(3) 0.57528(6) 0.23202(16) 0.0323(5) Uani 1 1 d . . . D 2
C3 C 0.3713(3) 0.63438(5) 0.21853(16) 0.0180(4) Uani 1 1 d . . . D 2
N3 N 0.4513(3) 0.63276(6) 0.14377(16) 0.0282(4) Uani 1 1 d . . . D 2
C4 C 0.0809(3) 0.67736(5) 0.28468(14) 0.0157(4) Uani 1 1 d . . . D 2
N4 N 0.0067(3) 0.70470(5) 0.25373(14) 0.0202(3) Uani 1 1 d . . . D 2
C5 C 0.3888(3) 0.67514(5) 0.40775(15) 0.0162(4) Uani 1 1 d . . . D 2
N5 N 0.4686(3) 0.70092(5) 0.44368(14) 0.0215(4) Uani 1 1 d . . . D 2
C6 C 0.0945(3) 0.63312(5) 0.46866(16) 0.0173(4) Uani 1 1 d . . . D 2
N6 N 0.0199(3) 0.63029(5) 0.54500(16) 0.0263(4) Uani 1 1 d . . . D 2
C7 C 0.1850(3) 0.79983(5) 0.15822(14) 0.0146(3) Uani 1 1 d . . . E 2
N7 N 0.1939(3) 0.83614(5) 0.14004(13) 0.0172(3) Uani 1 1 d . . . E 2
H7 H 0.2946 0.8451 0.1124 0.021 Uiso 1 1 calc R U . E 2
C8 C 0.0433(3) 0.86242(6) 0.16372(19) 0.0235(4) Uani 1 1 d . . . E 2
H8A H -0.0437 0.8665 0.0998 0.028 Uiso 1 1 calc R U . E 2
H8B H 0.0998 0.8870 0.1857 0.028 Uiso 1 1 calc R U . E 2
C9 C -0.0663(4) 0.84682(7) 0.25030(19) 0.0286(5) Uani 1 1 d . . . E 2
H9A H -0.1827 0.8625 0.2552 0.034 Uiso 1 1 calc R U . E 2
O1 O 0.0353(4) 0.84680(9) 0.3462(2) 0.0410(7) Uani 0.7 1 d . . P E 2
H1 H 0.0379 0.8687 0.3713 0.062 Uiso 1 1 calc R U . E 2
C10 C -0.1265(4) 0.80672(7) 0.2242(2) 0.0315(5) Uani 1 1 d . . . E 2
H10A H -0.1865 0.7955 0.2842 0.038 Uiso 1 1 calc R U . E 2
H10B H -0.2206 0.8066 0.1622 0.038 Uiso 1 1 calc R U . E 2
N8 N 0.0406(3) 0.78449(5) 0.20166(14) 0.0203(4) Uani 1 1 d . . . E 2
H8 H 0.0445 0.7603 0.2176 0.024 Uiso 1 1 calc R U . E 2
C11 C 0.3409(3) 0.77517(5) 0.12879(14) 0.0144(3) Uani 1 1 d . . . E 2
C12 C 0.4083(3) 0.77909(5) 0.02986(14) 0.0155(4) Uani 1 1 d . . . E 2
H12 H 0.3550 0.7975 -0.0179 0.019 Uiso 1 1 calc R U . E 2
C13 C 0.5536(3) 0.75592(6) 0.00161(14) 0.0160(4) Uani 1 1 d . . . E 2
H13 H 0.6008 0.7585 -0.0656 0.019 Uiso 1 1 calc R U . E 2
C14 C 0.6303(3) 0.72879(5) 0.07174(14) 0.0146(3) Uani 1 1 d . . . E 2
C15 C 0.5624(3) 0.72469(5) 0.17060(15) 0.0156(4) Uani 1 1 d . . . E 2
H15 H 0.6149 0.7061 0.2180 0.019 Uiso 1 1 calc R U . E 2
C16 C 0.4177(3) 0.74796(5) 0.19918(14) 0.0157(4) Uani 1 1 d . . . E 2
H16 H 0.3710 0.7454 0.2665 0.019 Uiso 1 1 calc R U . E 2
C17 C 0.7884(3) 0.70481(5) 0.04158(14) 0.0154(3) Uani 1 1 d . . . E 2
N9 N 0.7802(3) 0.66816(5) 0.05512(13) 0.0175(3) Uani 1 1 d . . . E 2
H9 H 0.6796 0.6585 0.0814 0.021 Uiso 1 1 calc R U . E 2
C18 C 0.9319(3) 0.64274(6) 0.02823(18) 0.0231(4) Uani 1 1 d . . . E 2
H18A H 0.8765 0.6186 0.0016 0.028 Uiso 1 1 calc R U . E 2
H18B H 1.0174 0.6373 0.0919 0.028 Uiso 1 1 calc R U . E 2
C19 C 1.0435(4) 0.66047(7) -0.05452(18) 0.0270(5) Uani 1 1 d . . . E 2
H19 H 1.1599 0.6451 -0.0627 0.032 Uiso 1 1 calc R U . E 2
O2 O 0.9376(4) 0.66284(8) -0.15055(18) 0.0331(6) Uani 0.7 1 d . . P E 2
H2 H 0.9322 0.6415 -0.1793 0.050 Uiso 1 1 calc R U . E 2
C20 C 1.1010(3) 0.69986(7) -0.0215(2) 0.0267(5) Uani 1 1 d . . . E 2
H20A H 1.1929 0.6989 0.0413 0.032 Uiso 1 1 calc R U . E 2
H20B H 1.1630 0.7125 -0.0788 0.032 Uiso 1 1 calc R U . E 2
N10 N 0.9335(3) 0.72118(5) 0.00239(14) 0.0204(4) Uani 1 1 d . . . E 2
H10 H 0.9295 0.7456 -0.0097 0.025 Uiso 1 1 calc R U . E 2
C21 C 0.3359(3) 0.49878(6) 0.64270(17) 0.0218(4) Uani 1 1 d . . . F 2
N11 N 0.3461(3) 0.47499(5) 0.72170(14) 0.0227(4) Uani 1 1 d . . . F 2
H11 H 0.2464 0.4609 0.7311 0.027 Uiso 1 1 calc R U . F 2
C24 C 0.5161(4) 0.47069(7) 0.79530(19) 0.0306(5) Uani 1 1 d D . . F 2
C23 C 0.6270(7) 0.50584(14) 0.7982(3) 0.0254(9) Uani 0.5 1 d D . P F 2
H23A H 0.5653 0.5243 0.8427 0.030 Uiso 0.5 1 calc R U P F 2
H23B H 0.7547 0.5005 0.8329 0.030 Uiso 0.5 1 calc R U P F 2
C23A C 0.6858(8) 0.49196(15) 0.7506(5) 0.0368(12) Uani 0.5 1 d D . P F 2
H23C H 0.7792 0.4979 0.8104 0.044 Uiso 0.5 1 calc R U P F 2
H23D H 0.7481 0.4743 0.7043 0.044 Uiso 0.5 1 calc R U P F 2
C22 C 0.6495(5) 0.52325(14) 0.6976(3) 0.0803(17) Uani 1 1 d D . . F 2
N12 N 0.4744(3) 0.52216(7) 0.62801(18) 0.0401(6) Uani 1 1 d . . . F 2
H12A H 0.4617 0.5378 0.5743 0.048 Uiso 1 1 calc R U . F 2
C25 C 0.1631(3) 0.49921(6) 0.56893(16) 0.0191(4) Uani 1 1 d . . . F 2
C26 C 0.0796(3) 0.46552(6) 0.53319(17) 0.0203(4) Uani 1 1 d . . . F 2
H26 H 0.1341 0.4421 0.5556 0.024 Uiso 1 1 calc R U . F 2
C27 C 0.0834(3) 0.53373(6) 0.53530(17) 0.0205(4) Uani 1 1 d . . . F 2
H27 H 0.1410 0.5567 0.5594 0.025 Uiso 1 1 calc R U . F 2
H1C H 0.476(7) 0.4013(14) -0.018(3) 0.116 Uiso 1 1 d D U . G 2
H1D H 0.618(4) 0.4181(15) 0.062(4) 0.116 Uiso 1 1 d D U . H 2
O2W O 1.0281(4) 0.40424(8) 0.24875(19) 0.0567(6) Uani 1 1 d D . . I 2
O3W O 0.8426(4) 0.54080(9) 0.0340(2) 0.0718(8) Uani 1 1 d D . . J 2
H3C H 0.916(5) 0.5211(7) 0.027(4) 0.096 Uiso 1 1 d D U . K 2
H3D H 0.875(6) 0.5558(11) 0.088(3) 0.096 Uiso 1 1 d D U . L 2
O4W O 0.8466(5) 0.45687(10) 0.0994(3) 0.0855(10) Uani 1 1 d D . . M 2
H4C H 0.783(4) 0.4464(10) 0.147(2) 0.097 Uiso 1 1 d D U . N 2
H4D H 0.808(6) 0.4749(10) 0.058(3) 0.097 Uiso 1 1 d D U . O 2

loop_
_atom_site_aniso_label
_atom_site_aniso_U_11
_atom_site_aniso_U_22
_atom_site_aniso_U_33
_atom_site_aniso_U_23
_atom_site_aniso_U_13
_atom_site_aniso_U_12
O1W 0.088(2) 0.0624(16) 0.0315(11) -0.0098(10) 0.0054(12) -0.0052(15)
Fe1 0.01439(15) 0.01037(13) 0.01279(13) 0.00074(9) 0.00192(9) -0.00055(9)
C1 0.0194(10) 0.0162(8) 0.0168(8) -0.0004(7) 0.0045(7) -0.0009(7)
N1 0.0251(10) 0.0226(9) 0.0258(9) 0.0038(7) 0.0021(7) 0.0033(7)
C2 0.0229(11) 0.0192(9) 0.0178(8) 0.0041(7) 0.0021(7) -0.0054(8)
N2 0.0405(13) 0.0288(10) 0.0271(9) 0.0006(8) -0.0002(9) -0.0173(9)
C3 0.0204(10) 0.0138(8) 0.0203(9) 0.0000(7) 0.0038(7) -0.0023(7)
N3 0.0319(11) 0.0264(10) 0.0280(9) -0.0011(7) 0.0130(8) -0.0056(8)
C4 0.0176(10) 0.0159(8) 0.0136(8) -0.0001(6) 0.0006(7) -0.0023(7)
N4 0.0209(9) 0.0184(8) 0.0209(8) 0.0020(6) -0.0013(6) 0.0003(7)
C5 0.0179(10) 0.0151(8) 0.0157(8) 0.0021(6) 0.0014(7) 0.0025(7)
N5 0.0214(9) 0.0197(8) 0.0228(8) -0.0018(6) -0.0026(7) -0.0016(7)
C6 0.0188(10) 0.0123(8) 0.0208(9) 0.0015(7) 0.0030(7) 0.0024(7)
N6 0.0310(11) 0.0222(9) 0.0276(9) 0.0025(7) 0.0134(8) 0.0056(8)
C7 0.0134(9) 0.0162(8) 0.0144(8) 0.0004(6) 0.0022(6) 0.0015(7)
N7 0.0162(8) 0.0152(7) 0.0210(8) 0.0004(6) 0.0062(6) 0.0012(6)
C8 0.0232(11) 0.0165(9) 0.0320(11) 0.0007(8) 0.0088(9) 0.0060(8)
C9 0.0291(13) 0.0271(11) 0.0312(11) -0.0019(9) 0.0121(9) 0.0074(9)
O1 0.0473(17) 0.0540(18) 0.0211(11) -0.0114(11) -0.0012(11) 0.0072(14)
C10 0.0226(12) 0.0265(11) 0.0481(14) 0.0026(10) 0.0197(10) 0.0033(9)
N8 0.0192(9) 0.0166(8) 0.0263(8) 0.0032(6) 0.0097(7) 0.0025(6)
C11 0.0124(9) 0.0157(8) 0.0154(8) 0.0005(6) 0.0028(6) 0.0007(7)
C12 0.0144(9) 0.0167(8) 0.0154(8) 0.0029(6) 0.0016(7) 0.0016(7)
C13 0.0155(10) 0.0189(9) 0.0141(8) 0.0012(6) 0.0041(7) 0.0015(7)
C14 0.0134(9) 0.0141(8) 0.0167(8) -0.0001(6) 0.0033(7) 0.0007(7)
C15 0.0143(9) 0.0162(8) 0.0163(8) 0.0033(6) 0.0018(7) 0.0016(7)
C16 0.0150(9) 0.0184(9) 0.0143(8) 0.0023(6) 0.0040(6) 0.0007(7)
C17 0.0152(9) 0.0157(8) 0.0154(8) 0.0004(6) 0.0029(6) 0.0022(7)
N9 0.0175(9) 0.0156(7) 0.0203(8) 0.0002(6) 0.0062(6) 0.0009(6)
C18 0.0253(12) 0.0165(9) 0.0282(10) 0.0016(8) 0.0058(8) 0.0070(8)
C19 0.0280(12) 0.0264(11) 0.0274(10) -0.0026(8) 0.0076(9) 0.0079(9)
O2 0.0412(15) 0.0408(14) 0.0168(10) -0.0058(9) -0.0015(10) 0.0089(12)
C20 0.0202(11) 0.0262(11) 0.0352(12) -0.0014(9) 0.0121(9) 0.0022(8)
N10 0.0193(9) 0.0161(8) 0.0273(9) 0.0020(6) 0.0107(7) 0.0021(6)
C21 0.0201(11) 0.0214(10) 0.0237(9) 0.0033(8) 0.0003(8) -0.0015(8)
N11 0.0220(10) 0.0217(8) 0.0239(8) 0.0053(7) 0.0001(7) -0.0019(7)
C24 0.0322(13) 0.0316(12) 0.0264(11) 0.0076(9) -0.0079(9) -0.0001(10)
C23 0.023(2) 0.031(2) 0.0212(19) -0.0053(17) -0.0048(17) -0.0010(18)
C23A 0.029(3) 0.029(3) 0.049(3) 0.004(2) -0.013(2) -0.001(2)
C22 0.0415(19) 0.126(4) 0.066(2) 0.064(2) -0.0359(17) -0.053(2)
N12 0.0275(12) 0.0532(14) 0.0370(12) 0.0254(10) -0.0127(9) -0.0192(10)
C25 0.0153(10) 0.0185(9) 0.0235(9) 0.0035(7) 0.0016(7) 0.0002(7)
C26 0.0186(10) 0.0148(9) 0.0274(10) 0.0039(7) 0.0010(8) 0.0024(7)
C27 0.0201(10) 0.0141(9) 0.0270(10) 0.0022(7) 0.0010(8) -0.0013(7)
O2W 0.0693(17) 0.0577(15) 0.0436(13) 0.0014(11) 0.0077(12) -0.0044(13)
O3W 0.075(2) 0.080(2) 0.0597(16) -0.0329(15) 0.0033(14) -0.0140(16)
O4W 0.080(2) 0.081(2) 0.093(3) -0.0225(19) -0.0039(19) 0.0105(18)

loop_
_atom_type_symbol
_atom_type_description
_atom_type_scat_dispersion_real
_atom_type_scat_dispersion_imag
_atom_type_scat_source
C C 0.0033 0.0016 'International Tables Vol C Tables 4.2.6.8 and 6.1.1.4'
H H 0.0000 0.0000 'International Tables Vol C Tables 4.2.6.8 and 6.1.1.4'
N N 0.0061 0.0033 'International Tables Vol C Tables 4.2.6.8 and 6.1.1.4'
O O 0.0106 0.0060 'International Tables Vol C Tables 4.2.6.8 and 6.1.1.4'
Fe Fe 0.3463 0.8444 'International Tables Vol C Tables 4.2.6.8 and 6.1.1.4'

loop_
_geom_angle_atom_site_label_1
_geom_angle_atom_site_label_2
_geom_angle_atom_site_label_3
_geom_angle
_geom_angle_site_symmetry_1
H1C O1W H1D 121(3) .
C1 Fe1 C5 92.50(8) .
C1 Fe1 C3 91.23(8) .
C5 Fe1 C3 92.66(8) .
C1 Fe1 C6 86.00(8) .
C5 Fe1 C6 89.14(8) .
C3 Fe1 C6 176.76(8) .
C1 Fe1 C2 90.86(9) .
C5 Fe1 C2 176.63(9) .
C3 Fe1 C2 87.33(9) .
C6 Fe1 C2 91.03(9) .
C1 Fe1 C4 175.52(8) .
C5 Fe1 C4 83.12(8) .
C3 Fe1 C4 89.92(8) .
C6 Fe1 C4 92.97(8) .
C2 Fe1 C4 93.51(9) .
N1 C1 Fe1 175.59(18) .
N2 C2 Fe1 178.4(2) .
N3 C3 Fe1 177.75(19) .
N4 C4 Fe1 173.02(18) .
N5 C5 Fe1 173.81(18) .
N6 C6 Fe1 176.27(19) .
N7 C7 N8 121.99(18) .
N7 C7 C11 119.16(17) .
N8 C7 C11 118.85(17) .
C7 N7 C8 122.77(18) .
C7 N7 H7 118.6 .
C8 N7 H7 118.6 .
N7 C8 C9 110.19(17) .
N7 C8 H8A 109.6 .
C9 C8 H8A 109.6 .
N7 C8 H8B 109.6 .
C9 C8 H8B 109.6 .
H8A C8 H8B 108.1 .
O1 C9 C8 113.2(2) .
O1 C9 C10 108.3(2) .
C8 C9 C10 109.61(19) .
O1 C9 H9A 108.6 .
C8 C9 H9A 108.6 .
C10 C9 H9A 108.6 .
C9 O1 H1 109.5 .
N8 C10 C9 109.3(2) .
N8 C10 H10A 109.8 .
C9 C10 H10A 109.8 .
N8 C10 H10B 109.8 .
C9 C10 H10B 109.8 .
H10A C10 H10B 108.3 .
C7 N8 C10 121.65(18) .
C7 N8 H8 119.2 .
C10 N8 H8 119.2 .
C12 C11 C16 120.49(18) .
C12 C11 C7 119.32(17) .
C16 C11 C7 120.18(16) .
C13 C12 C11 119.58(17) .
C13 C12 H12 120.2 .
C11 C12 H12 120.2 .
C12 C13 C14 119.96(17) .
C12 C13 H13 120.0 .
C14 C13 H13 120.0 .
C13 C14 C15 120.56(18) .
C13 C14 C17 119.43(17) .
C15 C14 C17 119.99(17) .
C16 C15 C14 119.56(17) .
C16 C15 H15 120.2 .
C14 C15 H15 120.2 .
C15 C16 C11 119.84(17) .
C15 C16 H16 120.1 .
C11 C16 H16 120.1 .
N9 C17 N10 122.15(18) .
N9 C17 C14 119.42(18) .
N10 C17 C14 118.43(17) .
C17 N9 C18 122.48(18) .
C17 N9 H9 118.8 .
C18 N9 H9 118.8 .
N9 C18 C19 110.15(17) .
N9 C18 H18A 109.6 .
C19 C18 H18A 109.6 .
N9 C18 H18B 109.6 .
C19 C18 H18B 109.6 .
H18A C18 H18B 108.1 .
O2 C19 C20 107.8(2) .
O2 C19 C18 111.7(2) .
C20 C19 C18 109.63(19) .
O2 C19 H19 109.2 .
C20 C19 H19 109.2 .
C18 C19 H19 109.2 .
C19 O2 H2 109.5 .
N10 C20 C19 109.53(19) .
N10 C20 H20A 109.8 .
C19 C20 H20A 109.8 .
N10 C20 H20B 109.8 .
C19 C20 H20B 109.8 .
H20A C20 H20B 108.2 .
C17 N10 C20 121.63(18) .
C17 N10 H10 119.2 .
C20 N10 H10 119.2 .
N12 C21 N11 121.6(2) .
N12 C21 C25 119.37(19) .
N11 C21 C25 119.08(19) .
C21 N11 C24 123.2(2) .
C21 N11 H11 118.4 .
C24 N11 H11 118.4 .
N11 C24 C23 109.5(2) .
N11 C24 C23A 109.2(3) .
C23 C24 C23A 34.7(3) .
C22 C23 C24 115.9(4) .
C22 C23 H23A 108.3 .
C24 C23 H23A 108.3 .
C22 C23 H23B 108.3 .
C24 C23 H23B 108.3 .
H23A C23 H23B 107.4 .
C22 C23A C24 118.2(4) .
C22 C23A H23C 107.8 .
C24 C23A H23C 107.8 .
C22 C23A H23D 107.8 .
C24 C23A H23D 107.8 .
H23C C23A H23D 107.1 .
C23A C22 C23 38.1(3) .
C23A C22 N12 114.2(4) .
C23 C22 N12 112.2(3) .
C21 N12 C22 122.4(2) .
C21 N12 H12A 118.8 .
C22 N12 H12A 118.8 .
C26 C25 C27 120.03(19) .
C26 C25 C21 120.32(18) .
C27 C25 C21 119.64(19) .
C27 C26 C25 119.82(18) 3_566
C27 C26 H26 120.1 3_566
C25 C26 H26 120.1 .
C26 C27 C25 120.15(19) 3_566
C26 C27 H27 119.9 3_566
C25 C27 H27 119.9 .
H2D O2W H2C 129(3) .
H3C O3W H3D 116(3) .
H4C O4W H4D 126(3) .

loop_
_geom_bond_atom_site_label_1
_geom_bond_atom_site_label_2
_geom_bond_distance
_geom_bond_site_symmetry_2
O1W H1C 0.854(18) .
O1W H1D 0.857(18) .
Fe1 C1 1.937(2) .
Fe1 C5 1.940(2) .
Fe1 C3 1.941(2) .
Fe1 C6 1.941(2) .
Fe1 C2 1.944(2) .
Fe1 C4 1.944(2) .
C1 N1 1.154(3) .
C2 N2 1.149(3) .
C3 N3 1.150(3) .
C4 N4 1.155(3) .
C5 N5 1.149(3) .
C6 N6 1.150(3) .
C7 N7 1.310(2) .
C7 N8 1.319(3) .
C7 C11 1.479(3) .
N7 C8 1.465(3) .
N7 H7 0.8800 .
C8 C9 1.506(3) .
C8 H8A 0.9900 .
C8 H8B 0.9900 .
C9 O1 1.366(4) .
C9 C10 1.513(4) .
C9 H9A 1.0000 .
O1 H1 0.8400 .
C10 N8 1.468(3) .
C10 H10A 0.9900 .
C10 H10B 0.9900 .
N8 H8 0.8800 .
C11 C12 1.393(3) .
C11 C16 1.397(3) .
C12 C13 1.386(3) .
C12 H12 0.9500 .
C13 C14 1.392(3) .
C13 H13 0.9500 .
C14 C15 1.394(3) .
C14 C17 1.480(3) .
C15 C16 1.386(3) .
C15 H15 0.9500 .
C16 H16 0.9500 .
C17 N9 1.312(2) .
C17 N10 1.313(3) .
N9 C18 1.463(3) .
N9 H9 0.8800 .
C18 C19 1.507(3) .
C18 H18A 0.9900 .
C18 H18B 0.9900 .
C19 O2 1.384(3) .
C19 C20 1.504(3) .
C19 H19 1.0000 .
O2 H2 0.8400 .
C20 N10 1.458(3) .
C20 H20A 0.9900 .
C20 H20B 0.9900 .
N10 H10 0.8800 .
C21 N12 1.308(3) .
C21 N11 1.311(3) .
C21 C25 1.478(3) .
N11 C24 1.470(3) .
N11 H11 0.8800 .
C24 C23 1.471(5) .
C24 C23A 1.564(6) .
C23 C22 1.445(5) .
C23 H23A 0.9900 .
C23 H23B 0.9900 .
C23A C22 1.313(6) .
C23A H23C 0.9900 .
C23A H23D 0.9900 .
C22 N12 1.463(3) .
N12 H12A 0.8800 .
C25 C26 1.392(3) .
C25 C27 1.399(3) .
C26 C27 1.387(3) 3_566
C26 H26 0.9500 .
C27 C26 1.387(3) 3_566
C27 H27 0.9500 .
O2W H2D 0.851(17) .
O2W H2C 0.871(18) .
O3W H3C 0.879(18) .
O3W H3D 0.880(18) .
O4W H4C 0.866(18) .
O4W H4D 0.858(18) .
